data_4312787
loop_
_publ_author_name
'J. Frantz Folmer-Andersen'
'Hassan A\"it-Haddou'
'Vincent M. Lynch'
'Eric V. Anslyn'

_publ_section_title
;
 2,6-Di(pyrimidin-4-yl)pyridine Ligands with Nitrogen-Containing
 Auxiliaries: The Formation of Functionalized Molecular Clefts upon Metal
 Coordination
;
_journal_name_full 'Inorganic Chemistry'
_journal_page_first 8674
_journal_page_last 8681
_journal_paper_doi 10.1021/ic034823b
_journal_volume 42
_journal_year 2003
_chemical_formula_sum 'C16 H17 Cl2 N5 O Zn'
_chemical_formula_weight 431.62
_chemical_name_systematic
; 
 ? 
;
_space_group_IT_number 2
_symmetry_cell_setting triclinic
_symmetry_space_group_name_Hall '-P 1'
_symmetry_space_group_name_H-M 'P -1'
_atom_sites_solution_hydrogens geom
_atom_sites_solution_primary direct
_atom_sites_solution_secondary difmap
_audit_creation_method SHELXL-97
_cell_angle_alpha 79.885(3)
_cell_angle_beta 85.167(3)
_cell_angle_gamma 86.045(2)
_cell_formula_units_Z 2
_cell_length_a 7.3620(3)
_cell_length_b 9.4311(5)
_cell_length_c 12.5945(7)
_cell_measurement_temperature 153(2)
_cell_volume 856.50(7)
_computing_cell_refinement 'Collect software, Nonius B.V. 1998'
_computing_data_collection 'Collect software, Nonius B.V. 1998'
_computing_data_reduction
;
DENZO and Scalepack (Otwinoski and Minor, 1997)
;
_computing_molecular_graphics 'XP SHELXTL/PC, Siemens Analytical'
_computing_structure_refinement 'XL SHELXTL/PC, Siemens Analytical'
_computing_structure_solution
;
Sir92,  Altomare, Cascarano, Giacovazzo & Guagliardi. 
;
_diffrn_ambient_temperature 153(2)
_diffrn_measured_fraction_theta_full 0.981
_diffrn_measured_fraction_theta_max 0.981
_diffrn_measurement_device_type 'Nonius Kappa CCD'
_diffrn_measurement_method \w-scans
_diffrn_radiation_monochromator graphite
_diffrn_radiation_source 'fine-focus sealed tube'
_diffrn_radiation_type MoK\a
_diffrn_radiation_wavelength 0.71073
_diffrn_reflns_av_R_equivalents 0.0000
_diffrn_reflns_av_sigmaI/netI 0.0938
_diffrn_reflns_limit_h_max 9
_diffrn_reflns_limit_h_min -9
_diffrn_reflns_limit_k_max 12
_diffrn_reflns_limit_k_min -12
_diffrn_reflns_limit_l_max 16
_diffrn_reflns_limit_l_min -16
_diffrn_reflns_number 5887
_diffrn_reflns_theta_full 27.47
_diffrn_reflns_theta_max 27.47
_diffrn_reflns_theta_min 2.96
_exptl_absorpt_coefficient_mu 1.761
_exptl_absorpt_correction_type none
_exptl_crystal_colour colorless
_exptl_crystal_density_diffrn 1.674
_exptl_crystal_density_method 'not measured'
_exptl_crystal_description prisms
_exptl_crystal_F_000 440
_exptl_crystal_size_max 0.16
_exptl_crystal_size_mid 0.15
_exptl_crystal_size_min 0.04
_refine_diff_density_max 0.721
_refine_diff_density_min -0.587
_refine_diff_density_rms 0.128
_refine_ls_extinction_coef 0.0093(14)
_refine_ls_extinction_expression Fc^*^=kFc[1+0.001xFc^2^\l^3^/sin(2\q)]^-1/4^
_refine_ls_extinction_method SHELXL
_refine_ls_goodness_of_fit_ref 1.169
_refine_ls_hydrogen_treatment mixed
_refine_ls_matrix_type full
_refine_ls_number_parameters 232
_refine_ls_number_reflns 5887
_refine_ls_number_restraints 12
_refine_ls_restrained_S_all 1.170
_refine_ls_R_factor_all 0.0928
_refine_ls_R_factor_gt 0.0490
_refine_ls_shift/su_max 0.006
_refine_ls_shift/su_mean 0.000
_refine_ls_structure_factor_coef Fsqd
_refine_ls_weighting_details 'calc w=1/[\s^2^(Fo^2^)+(0.0200P)^2^] where P=(Fo^2^+2Fc^2^)/3'
_refine_ls_weighting_scheme calc
_refine_ls_wR_factor_gt 0.0937
_refine_ls_wR_factor_ref 0.1058
_reflns_number_gt 4020
_reflns_number_total 5887
_reflns_threshold_expression >2sigma(I)
_cod_data_source_file ic034823bsi20030714_065016.cif
_cod_data_source_block znterp
_cod_depositor_comments
;
The following automatic conversions were performed:

'_symmetry_cell_setting' value 'Triclinic' changed to 'triclinic'
according to the built-in table from CIF Core dictionary named
'cif_core.dic' version 2.4.1 from 2010-06-29.

Automatic conversion script
Id: cif_fix_values 1646 2011-03-28 12:23:43Z adriana 
;
_cod_database_code 4312787

loop_
_symmetry_equiv_pos_as_xyz
'x, y, z'
'-x, -y, -z'

loop_
_atom_site_label
_atom_site_type_symbol
_atom_site_fract_x
_atom_site_fract_y
_atom_site_fract_z
_atom_site_U_iso_or_equiv
_atom_site_adp_type
_atom_site_occupancy
_atom_site_symmetry_multiplicity
_atom_site_calc_flag
_atom_site_refinement_flags
_atom_site_disorder_assembly
_atom_site_disorder_group
Zn Zn 0.24622(5) 0.15953(4) 0.19349(3) 0.02484(14) Uani 1 1 d . . .
Cl1 Cl -0.01762(11) 0.29387(8) 0.19279(6) 0.0317(2) Uani 1 1 d . . .
Cl2 Cl 0.49618(11) 0.27853(8) 0.19901(6) 0.0327(2) Uani 1 1 d . . .
N1 N 0.2621(3) 0.1490(3) 0.01489(18) 0.0232(6) Uani 1 1 d . . .
C2 C 0.2710(4) 0.2588(3) -0.0697(2) 0.0264(8) Uani 1 1 d . . .
N3 N 0.2681(4) 0.2447(3) -0.17373(19) 0.0325(7) Uani 1 1 d . . .
C4 C 0.2504(4) 0.1117(4) -0.1932(2) 0.0351(9) Uani 1 1 d . . .
H4 H 0.2469 0.0981 -0.2667 0.042 Uiso 1 1 d R . .
C5 C 0.2363(4) -0.0071(3) -0.1112(2) 0.0298(8) Uani 1 1 d . . .
H5 H 0.2205 -0.1011 -0.1272 0.036 Uiso 1 1 d R . .
C6 C 0.2464(4) 0.0153(3) -0.0070(2) 0.0213(7) Uani 1 1 d . . .
C7 C 0.2394(4) -0.1025(3) 0.0883(2) 0.0240(7) Uani 1 1 d . . .
N8 N 0.2454(3) -0.0587(2) 0.18440(19) 0.0226(6) Uani 1 1 d . . .
C9 C 0.2412(4) -0.1580(3) 0.2758(2) 0.0263(8) Uani 1 1 d . . .
C10 C 0.2302(5) -0.3032(3) 0.2727(3) 0.0397(9) Uani 1 1 d . . .
H10 H 0.2282 -0.3728 0.3382 0.048 Uiso 1 1 d R . .
C11 C 0.2230(5) -0.3472(4) 0.1747(3) 0.0409(9) Uani 1 1 d . . .
H11 H 0.2125 -0.4472 0.1714 0.049 Uiso 1 1 d R . .
C12 C 0.2287(4) -0.2459(3) 0.0806(3) 0.0326(8) Uani 1 1 d . . .
H12 H 0.2257 -0.2746 0.0113 0.039 Uiso 1 1 d R . .
C13 C 0.2472(4) -0.0974(3) 0.3767(2) 0.0250(7) Uani 1 1 d . . .
N14 N 0.2348(3) 0.0468(3) 0.36528(18) 0.0267(6) Uani 1 1 d . . .
C15 C 0.2348(4) 0.1070(4) 0.4553(2) 0.0302(8) Uani 1 1 d . . .
N16 N 0.2498(4) 0.0310(3) 0.5545(2) 0.0373(7) Uani 1 1 d . . .
C17 C 0.2654(5) -0.1117(4) 0.5635(3) 0.0427(10) Uani 1 1 d . . .
H17 H 0.2765 -0.1683 0.6341 0.051 Uiso 1 1 d R . .
C18 C 0.2663(4) -0.1829(4) 0.4771(2) 0.0358(9) Uani 1 1 d . . .
H18 H 0.2791 -0.2862 0.4858 0.043 Uiso 1 1 d R . .
C19 C 0.2826(5) 0.4067(3) -0.0473(2) 0.0355(9) Uani 1 1 d . . .
H19A H 0.2943 0.4001 0.0288 0.053 Uiso 1 1 d R . .
H19B H 0.1745 0.4658 -0.0654 0.053 Uiso 1 1 d R . .
H19C H 0.3875 0.4523 -0.0854 0.053 Uiso 1 1 d R . .
C20 C 0.2185(5) 0.2673(3) 0.4442(3) 0.0421(9) Uani 1 1 d . . .
H20A H 0.2189 0.2943 0.5142 0.063 Uiso 1 1 d R . .
H20B H 0.1066 0.3034 0.4126 0.063 Uiso 1 1 d R . .
H20C H 0.3199 0.3075 0.3986 0.063 Uiso 1 1 d R . .
O1A O -0.1980(7) 0.5124(5) 0.3528(3) 0.0693(13) Uani 0.67 1 d PU A 1
C1A C -0.3689(13) 0.5112(8) 0.3486(6) 0.087(3) Uani 0.67 1 d PU A 1
O1B O -0.525(3) 0.514(2) 0.4416(13) 0.230(9) Uiso 0.33 1 d P . 2

loop_
_atom_site_aniso_label
_atom_site_aniso_U_11
_atom_site_aniso_U_22
_atom_site_aniso_U_33
_atom_site_aniso_U_23
_atom_site_aniso_U_13
_atom_site_aniso_U_12
Zn 0.0298(3) 0.0211(2) 0.0246(2) -0.00528(15) -0.00479(16) -0.00109(17)
Cl1 0.0293(5) 0.0298(5) 0.0373(5) -0.0090(4) -0.0057(4) 0.0021(4)
Cl2 0.0317(5) 0.0311(5) 0.0368(5) -0.0054(4) -0.0067(4) -0.0074(4)
N1 0.0257(15) 0.0213(15) 0.0223(14) -0.0029(11) -0.0018(12) -0.0010(12)
C2 0.0281(19) 0.0282(19) 0.0226(18) -0.0025(14) -0.0045(15) -0.0010(15)
N3 0.0398(18) 0.0339(17) 0.0239(16) -0.0056(12) -0.0025(13) -0.0007(14)
C4 0.043(2) 0.043(2) 0.0205(18) -0.0080(16) -0.0056(16) 0.0000(18)
C5 0.035(2) 0.0280(19) 0.0280(19) -0.0088(14) -0.0039(16) -0.0032(16)
C6 0.0186(18) 0.0199(17) 0.0254(18) -0.0044(13) -0.0022(14) 0.0018(14)
C7 0.0235(18) 0.0231(18) 0.0252(18) -0.0044(13) 0.0004(14) -0.0022(15)
N8 0.0249(15) 0.0192(14) 0.0236(14) -0.0033(11) -0.0026(12) -0.0005(12)
C9 0.0258(19) 0.0265(19) 0.0260(19) -0.0025(14) -0.0028(15) -0.0008(15)
C10 0.054(3) 0.023(2) 0.038(2) 0.0054(15) -0.0039(18) -0.0032(18)
C11 0.063(3) 0.023(2) 0.039(2) -0.0104(16) -0.0009(19) -0.0076(19)
C12 0.045(2) 0.0238(19) 0.0314(19) -0.0120(15) -0.0005(17) -0.0032(17)
C13 0.0237(18) 0.0263(19) 0.0237(18) 0.0002(14) -0.0023(14) -0.0024(15)
N14 0.0289(16) 0.0283(16) 0.0232(15) -0.0044(12) -0.0026(12) -0.0024(13)
C15 0.029(2) 0.041(2) 0.0221(19) -0.0077(15) -0.0012(15) -0.0045(17)
N16 0.0457(19) 0.0445(19) 0.0217(16) -0.0029(13) -0.0062(14) -0.0045(15)
C17 0.052(3) 0.052(3) 0.0223(19) 0.0020(17) -0.0052(17) -0.006(2)
C18 0.043(2) 0.034(2) 0.029(2) 0.0010(16) -0.0045(17) -0.0035(17)
C19 0.053(2) 0.0234(19) 0.0292(19) -0.0005(14) -0.0050(17) -0.0048(17)
C20 0.060(3) 0.038(2) 0.033(2) -0.0160(16) -0.0066(19) -0.0029(19)
O1A 0.101(4) 0.061(3) 0.045(3) -0.016(2) 0.008(3) 0.006(3)
C1A 0.124(7) 0.076(5) 0.060(5) -0.019(4) 0.036(5) -0.020(5)

loop_
_atom_type_symbol
_atom_type_description
_atom_type_scat_dispersion_real
_atom_type_scat_dispersion_imag
_atom_type_scat_source
C C 0.0033 0.0016 'International Tables Vol C Tables 4.2.6.8 and 6.1.1.4'
H H 0.0000 0.0000 'International Tables Vol C Tables 4.2.6.8 and 6.1.1.4'
N N 0.0061 0.0033 'International Tables Vol C Tables 4.2.6.8 and 6.1.1.4'
O O 0.0106 0.0060 'International Tables Vol C Tables 4.2.6.8 and 6.1.1.4'
Zn Zn 0.2839 1.4301 'International Tables Vol C Tables 4.2.6.8 and 6.1.1.4'
Cl Cl 0.1484 0.1585 'International Tables Vol C Tables 4.2.6.8 and 6.1.1.4'

loop_
_geom_angle_atom_site_label_1
_geom_angle_atom_site_label_2
_geom_angle_atom_site_label_3
_geom_angle
_geom_angle_site_symmetry_1
_geom_angle_site_symmetry_3
_geom_angle_publ_flag
N8 Zn Cl2 124.85(7) . . ?
N8 Zn N14 75.16(9) . . ?
Cl2 Zn N14 96.80(7) . . ?
N8 Zn Cl1 119.82(7) . . ?
Cl2 Zn Cl1 115.30(3) . . ?
N14 Zn Cl1 100.78(7) . . ?
N8 Zn N1 74.49(9) . . ?
Cl2 Zn N1 99.66(6) . . ?
N14 Zn N1 149.63(9) . . ?
Cl1 Zn N1 94.99(6) . . ?
C2 N1 C6 117.4(2) . . ?
C2 N1 Zn 128.4(2) . . ?
C6 N1 Zn 114.02(18) . . ?
N3 C2 N1 124.9(3) . . ?
N3 C2 C19 116.9(3) . . ?
N1 C2 C19 118.3(3) . . ?
C4 N3 C2 116.6(3) . . ?
N3 C4 C5 122.5(3) . . ?
N3 C4 H4 118.6 . . ?
C5 C4 H4 118.8 . . ?
C6 C5 C4 117.5(3) . . ?
C6 C5 H5 121.7 . . ?
C4 C5 H5 120.9 . . ?
N1 C6 C5 121.1(3) . . ?
N1 C6 C7 115.6(2) . . ?
C5 C6 C7 123.3(3) . . ?
N8 C7 C12 122.0(3) . . ?
N8 C7 C6 114.7(3) . . ?
C12 C7 C6 123.3(3) . . ?
C9 N8 C7 119.1(3) . . ?
C9 N8 Zn 120.0(2) . . ?
C7 N8 Zn 120.84(19) . . ?
N8 C9 C10 121.3(3) . . ?
N8 C9 C13 114.4(3) . . ?
C10 C9 C13 124.3(3) . . ?
C11 C10 C9 119.4(3) . . ?
C11 C10 H10 120.1 . . ?
C9 C10 H10 120.4 . . ?
C10 C11 C12 119.5(3) . . ?
C10 C11 H11 120.4 . . ?
C12 C11 H11 120.1 . . ?
C7 C12 C11 118.7(3) . . ?
C7 C12 H12 120.5 . . ?
C11 C12 H12 120.8 . . ?
N14 C13 C18 121.2(3) . . ?
N14 C13 C9 115.8(3) . . ?
C18 C13 C9 123.0(3) . . ?
C13 N14 C15 118.0(3) . . ?
C13 N14 Zn 114.12(19) . . ?
C15 N14 Zn 127.5(2) . . ?
N16 C15 N14 123.8(3) . . ?
N16 C15 C20 117.4(3) . . ?
N14 C15 C20 118.7(3) . . ?
C17 N16 C15 117.0(3) . . ?
N16 C17 C18 123.5(3) . . ?
N16 C17 H17 118.3 . . ?
C18 C17 H17 118.2 . . ?
C17 C18 C13 116.4(3) . . ?
C17 C18 H18 121.8 . . ?
C13 C18 H18 121.8 . . ?
C2 C19 H19A 108.0 . . ?
C2 C19 H19B 111.6 . . ?
H19A C19 H19B 108.0 . . ?
C2 C19 H19C 111.7 . . ?
H19A C19 H19C 108.0 . . ?
H19B C19 H19C 109.4 . . ?
C15 C20 H20A 109.5 . . ?
C15 C20 H20B 109.6 . . ?
H20A C20 H20B 109.5 . . ?
C15 C20 H20C 109.3 . . ?
H20A C20 H20C 109.5 . . ?
H20B C20 H20C 109.5 . . ?

loop_
_geom_bond_atom_site_label_1
_geom_bond_atom_site_label_2
_geom_bond_distance
_geom_bond_site_symmetry_2
_geom_bond_publ_flag
Zn N8 2.082(2) . ?
Zn Cl2 2.2326(9) . ?
Zn N14 2.234(2) . ?
Zn Cl1 2.2445(8) . ?
Zn N1 2.262(2) . ?
N1 C2 1.350(4) . ?
N1 C6 1.352(3) . ?
C2 N3 1.342(3) . ?
C2 C19 1.480(4) . ?
N3 C4 1.337(4) . ?
C4 C5 1.387(4) . ?
C4 H4 0.9600 . ?
C5 C6 1.374(4) . ?
C5 H5 0.9600 . ?
C6 C7 1.485(4) . ?
C7 N8 1.351(4) . ?
C7 C12 1.381(4) . ?
N8 C9 1.350(4) . ?
C9 C10 1.385(4) . ?
C9 C13 1.488(4) . ?
C10 C11 1.376(4) . ?
C10 H10 0.9599 . ?
C11 C12 1.386(4) . ?
C11 H11 0.9600 . ?
C12 H12 0.9599 . ?
C13 N14 1.340(4) . ?
C13 C18 1.387(4) . ?
N14 C15 1.354(4) . ?
C15 N16 1.336(4) . ?
C15 C20 1.491(4) . ?
N16 C17 1.329(4) . ?
C17 C18 1.375(4) . ?
C17 H17 0.9600 . ?
C18 H18 0.9600 . ?
C19 H19A 0.9600 . ?
C19 H19B 0.9600 . ?
C19 H19C 0.9600 . ?
C20 H20A 0.9600 . ?
C20 H20B 0.9600 . ?
C20 H20C 0.9601 . ?
O1A C1A 1.265(9) . ?
O1B O1B 1.52(3) 2_466 ?

loop_
_geom_torsion_atom_site_label_1
_geom_torsion_atom_site_label_2
_geom_torsion_atom_site_label_3
_geom_torsion_atom_site_label_4
_geom_torsion
_geom_torsion_site_symmetry_1
_geom_torsion_site_symmetry_2
_geom_torsion_site_symmetry_3
_geom_torsion_site_symmetry_4
_geom_torsion_publ_flag
N8 Zn N1 C2 -179.8(3) . . . . ?
Cl2 Zn N1 C2 -56.1(2) . . . . ?
N14 Zn N1 C2 -178.0(2) . . . . ?
Cl1 Zn N1 C2 60.6(2) . . . . ?
N8 Zn N1 C6 5.72(19) . . . . ?
Cl2 Zn N1 C6 129.37(19) . . . . ?
N14 Zn N1 C6 7.5(3) . . . . ?
Cl1 Zn N1 C6 -113.88(19) . . . . ?
C6 N1 C2 N3 -1.0(4) . . . . ?
Zn N1 C2 N3 -175.4(2) . . . . ?
C6 N1 C2 C19 178.2(3) . . . . ?
Zn N1 C2 C19 3.8(4) . . . . ?
N1 C2 N3 C4 1.7(5) . . . . ?
C19 C2 N3 C4 -177.5(3) . . . . ?
C2 N3 C4 C5 -0.2(5) . . . . ?
N3 C4 C5 C6 -1.8(5) . . . . ?
C2 N1 C6 C5 -1.2(4) . . . . ?
Zn N1 C6 C5 173.9(2) . . . . ?
C2 N1 C6 C7 179.3(2) . . . . ?
Zn N1 C6 C7 -5.6(3) . . . . ?
C4 C5 C6 N1 2.6(4) . . . . ?
C4 C5 C6 C7 -178.0(3) . . . . ?
N1 C6 C7 N8 1.5(4) . . . . ?
C5 C6 C7 N8 -178.0(3) . . . . ?
N1 C6 C7 C12 -178.1(3) . . . . ?
C5 C6 C7 C12 2.4(5) . . . . ?
C12 C7 N8 C9 0.1(4) . . . . ?
C6 C7 N8 C9 -179.5(2) . . . . ?
C12 C7 N8 Zn -176.4(2) . . . . ?
C6 C7 N8 Zn 4.0(3) . . . . ?
Cl2 Zn N8 C9 87.2(2) . . . . ?
N14 Zn N8 C9 -0.7(2) . . . . ?
Cl1 Zn N8 C9 -94.8(2) . . . . ?
N1 Zn N8 C9 178.3(2) . . . . ?
Cl2 Zn N8 C7 -96.3(2) . . . . ?
N14 Zn N8 C7 175.7(2) . . . . ?
Cl1 Zn N8 C7 81.6(2) . . . . ?
N1 Zn N8 C7 -5.2(2) . . . . ?
C7 N8 C9 C10 -0.2(4) . . . . ?
Zn N8 C9 C10 176.3(2) . . . . ?
C7 N8 C9 C13 -179.6(3) . . . . ?
Zn N8 C9 C13 -3.1(3) . . . . ?
N8 C9 C10 C11 -0.2(5) . . . . ?
C13 C9 C10 C11 179.1(3) . . . . ?
C9 C10 C11 C12 0.7(5) . . . . ?
N8 C7 C12 C11 0.4(5) . . . . ?
C6 C7 C12 C11 180.0(3) . . . . ?
C10 C11 C12 C7 -0.8(5) . . . . ?
N8 C9 C13 N14 7.4(4) . . . . ?
C10 C9 C13 N14 -172.0(3) . . . . ?
N8 C9 C13 C18 -172.0(3) . . . . ?
C10 C9 C13 C18 8.6(5) . . . . ?
C18 C13 N14 C15 -2.3(4) . . . . ?
C9 C13 N14 C15 178.3(3) . . . . ?
C18 C13 N14 Zn 171.5(2) . . . . ?
C9 C13 N14 Zn -7.9(3) . . . . ?
N8 Zn N14 C13 4.8(2) . . . . ?
Cl2 Zn N14 C13 -119.5(2) . . . . ?
Cl1 Zn N14 C13 123.1(2) . . . . ?
N1 Zn N14 C13 3.1(3) . . . . ?
N8 Zn N14 C15 177.9(3) . . . . ?
Cl2 Zn N14 C15 53.6(2) . . . . ?
Cl1 Zn N14 C15 -63.8(3) . . . . ?
N1 Zn N14 C15 176.1(2) . . . . ?
C13 N14 C15 N16 1.2(5) . . . . ?
Zn N14 C15 N16 -171.6(2) . . . . ?
C13 N14 C15 C20 -179.2(3) . . . . ?
Zn N14 C15 C20 8.0(4) . . . . ?
N14 C15 N16 C17 0.0(5) . . . . ?
C20 C15 N16 C17 -179.6(3) . . . . ?
C15 N16 C17 C18 -0.1(5) . . . . ?
N16 C17 C18 C13 -0.9(5) . . . . ?
N14 C13 C18 C17 2.2(5) . . . . ?
C9 C13 C18 C17 -178.5(3) . . . . ?
